data_7706858
loop_
_publ_author_name
'Hu, Lei'
'Mahaut, Damien'
'Tumanov, Nikolay'
'Wouters, Johan'
'Collard, Laurent'
'Robiette, Rapha\"el'
'Berionni, Guillaume'

_publ_section_title
;
 Sterically hindered ortho-substituted phosphatriptycenes as
 configurationally stable P-chirogenic triarylphosphines.
;
_journal_issue 14
_journal_name_full 'Dalton transactions (Cambridge, England : 2003)'
_journal_page_first 4772
_journal_page_last 4777
_journal_paper_doi 10.1039/d1dt00816a
_journal_volume 50
_journal_year 2021
_chemical_formula_moiety '2(C20 H12 Au Cl F3 P), C7 H8'
_chemical_formula_sum 'C47 H32 Au2 Cl2 F6 P2'
_chemical_formula_weight 1237.50
_chemical_name_common
;
chloro(1-trifluoromethyl-9--phosphotriptycene)gold(I) 
toluene hemi-solvate
;
_chemical_name_systematic
;
chloro(1-trifluoromethyl-9--phosphotriptycene)gold(I) 
toluene hemi-solvate
;
_space_group_crystal_system monoclinic
_space_group_IT_number 14
_space_group_name_Hall '-P 2yn'
_space_group_name_H-M_alt 'P 1 21/n 1'
_atom_sites_solution_hydrogens mixed
_atom_sites_solution_primary dual
_atom_sites_solution_secondary difmap
_audit_creation_method SHELXL-2018/3
_audit_update_record
;
2021-02-08 deposited with the CCDC.	2021-03-15 downloaded from the CCDC.
;
_cell_angle_alpha 90
_cell_angle_beta 90.9329(7)
_cell_angle_gamma 90
_cell_formula_units_Z 4
_cell_length_a 14.81554(13)
_cell_length_b 17.38646(13)
_cell_length_c 16.11733(12)
_cell_measurement_reflns_used 20062
_cell_measurement_temperature 100(2)
_cell_measurement_theta_max 67.0660
_cell_measurement_theta_min 3.7120
_cell_volume 4151.11(6)
_computing_cell_refinement 'CrysAlisPro 1.171.40.16b (Rigaku OD, 2018)'
_computing_data_collection 'CrysAlisPro 1.171.39.46 (Rigaku OD, 2018)'
_computing_data_reduction 'CrysAlisPro 1.171.40.16b (Rigaku OD, 2018)'
_computing_structure_refinement 'SHELXL-2018/3 (Sheldrick, 2018)'
_computing_structure_solution 'SHELXT (Sheldrick, 2015)'
_diffrn_ambient_temperature 100(2)
_diffrn_detector_area_resol_mean 5.1856
_diffrn_measured_fraction_theta_full 0.992
_diffrn_measured_fraction_theta_max 0.992
_diffrn_measurement_device_type
;
Oxford Diffraction Xcalibur, Ruby, Gemini Ultra
;
_diffrn_radiation_monochromator 'multilayer mirror'
_diffrn_radiation_type CuK\a
_diffrn_radiation_wavelength 1.54184
_diffrn_reflns_av_R_equivalents 0.0256
_diffrn_reflns_av_unetI/netI 0.0205
_diffrn_reflns_Laue_measured_fraction_full 0.992
_diffrn_reflns_Laue_measured_fraction_max 0.992
_diffrn_reflns_limit_h_max 17
_diffrn_reflns_limit_h_min -17
_diffrn_reflns_limit_k_max 17
_diffrn_reflns_limit_k_min -20
_diffrn_reflns_limit_l_max 17
_diffrn_reflns_limit_l_min -19
_diffrn_reflns_number 28416
_diffrn_reflns_point_group_measured_fraction_full 0.992
_diffrn_reflns_point_group_measured_fraction_max 0.992
_diffrn_reflns_theta_full 67.147
_diffrn_reflns_theta_max 67.146
_diffrn_reflns_theta_min 3.740
_diffrn_source 'fine-focus sealed tube'
_exptl_absorpt_coefficient_mu 15.540
_exptl_absorpt_correction_T_max 0.234
_exptl_absorpt_correction_T_min 0.064
_exptl_absorpt_correction_type analytical
_exptl_absorpt_process_details
;
CrysAlisPro 1.171.40.53 (Rigaku Oxford Diffraction, 2019)
Analytical numeric absorption correction using a multifaceted crystal
model based on expressions derived by R.C. Clark & J.S. Reid.
(Clark, R. C. & Reid, J. S. (1995). Acta Cryst. A51, 887-897)
Empirical absorption correction using spherical harmonics,
 implemented in SCALE3 ABSPACK scaling algorithm.
;
_exptl_crystal_colour colourless
_exptl_crystal_density_diffrn 1.980
_exptl_crystal_description block
_exptl_crystal_F_000 2360
_exptl_crystal_size_max 0.300
_exptl_crystal_size_mid 0.220
_exptl_crystal_size_min 0.180
_refine_diff_density_max 1.117
_refine_diff_density_min -1.910
_refine_diff_density_rms 0.106
_refine_ls_extinction_method none
_refine_ls_goodness_of_fit_ref 1.187
_refine_ls_hydrogen_treatment constr
_refine_ls_matrix_type full
_refine_ls_number_parameters 598
_refine_ls_number_reflns 7376
_refine_ls_number_restraints 105
_refine_ls_restrained_S_all 1.181
_refine_ls_R_factor_all 0.0294
_refine_ls_R_factor_gt 0.0289
_refine_ls_shift/su_max 0.002
_refine_ls_shift/su_mean 0.000
_refine_ls_structure_factor_coef Fsqd
_refine_ls_weighting_details 'w=1/[\s^2^(Fo^2^)+(0.0267P)^2^+10.5124P] where P=(Fo^2^+2Fc^2^)/3'
_refine_ls_weighting_scheme calc
_refine_ls_wR_factor_gt 0.0703
_refine_ls_wR_factor_ref 0.0706
_reflns_Friedel_coverage 0.000
_reflns_number_gt 7267
_reflns_number_total 7376
_reflns_threshold_expression 'I > 2\s(I)'
_cod_data_source_file d1dt00816a2.cif
_cod_data_source_block nt0800_LHG195A
_cod_depositor_comments 'Adding full bibliography for 7706848--7706861.cif.'
_cod_original_sg_symbol_H-M 'P 21/n'
_cod_database_code 7706858
_shelx_shelxl_version_number 2018/3
_shelx_space_group_comment
;
The symmetry employed for this shelxl refinement is uniquely defined
by the following loop, which should always be used as a source of
symmetry information in preference to the above space-group names.
They are only intended as comments.
;
_shelx_estimated_absorpt_t_min 0.090
_shelx_estimated_absorpt_t_max 0.166

loop_
_space_group_symop_operation_xyz
'x, y, z'
'-x+1/2, y+1/2, -z+1/2'
'-x, -y, -z'
'x-1/2, -y-1/2, z-1/2'

loop_
_atom_site_label
_atom_site_type_symbol
_atom_site_fract_x
_atom_site_fract_y
_atom_site_fract_z
_atom_site_U_iso_or_equiv
_atom_site_adp_type
_atom_site_occupancy
_atom_site_site_symmetry_order
_atom_site_calc_flag
_atom_site_refinement_flags_posn
_atom_site_refinement_flags_adp
_atom_site_refinement_flags_occupancy
_atom_site_disorder_assembly
_atom_site_disorder_group
Au1 Au 0.41348(2) 0.40598(2) 0.18946(2) 0.02805(6) Uani 1 1 d . . . . .
Cl1 Cl 0.42833(9) 0.30771(7) 0.09665(8) 0.0410(3) Uani 1 1 d . . . . .
P1 P 0.39868(7) 0.50528(6) 0.27477(6) 0.0247(2) Uani 1 1 d . . . . .
F1 F 0.4779(2) 0.35164(18) 0.36363(18) 0.0455(7) Uani 1 1 d . . . . .
F2 F 0.4145(4) 0.30643(19) 0.4706(2) 0.0758(13) Uani 1 1 d . . . . .
F3 F 0.3347(2) 0.33332(18) 0.3615(2) 0.0503(8) Uani 1 1 d . . . . .
C1 C 0.4039(4) 0.3575(3) 0.4100(3) 0.0401(11) Uani 1 1 d . . . . .
C2 C 0.3893(3) 0.4369(3) 0.4415(3) 0.0284(9) Uani 1 1 d . . . . .
C3 C 0.3766(3) 0.4474(3) 0.5268(3) 0.0330(10) Uani 1 1 d . . . . .
H3 H 0.376292 0.403986 0.562582 0.040 Uiso 1 1 calc R U . . .
C4 C 0.3646(3) 0.5196(3) 0.5593(3) 0.0339(10) Uani 1 1 d . . . . .
H4 H 0.356101 0.525902 0.617240 0.041 Uiso 1 1 calc R U . . .
C5 C 0.3649(3) 0.5831(3) 0.5080(3) 0.0311(10) Uani 1 1 d . . . . .
H5 H 0.357706 0.633173 0.530535 0.037 Uiso 1 1 calc R U . . .
C6 C 0.3756(3) 0.5737(3) 0.4234(3) 0.0267(9) Uani 1 1 d . . . . .
C7 C 0.3876(3) 0.5009(3) 0.3888(3) 0.0248(8) Uani 1 1 d . . . . .
C8 C 0.4858(3) 0.5778(2) 0.2730(3) 0.0260(9) Uani 1 1 d . . . . .
C9 C 0.5672(3) 0.5717(3) 0.2315(3) 0.0284(9) Uani 1 1 d . . . . .
H9 H 0.579222 0.527914 0.198119 0.034 Uiso 1 1 calc R U . . .
C10 C 0.6307(3) 0.6302(3) 0.2393(3) 0.0318(10) Uani 1 1 d . . . . .
H10 H 0.686761 0.626511 0.211772 0.038 Uiso 1 1 calc R U . . .
C11 C 0.6115(3) 0.6946(3) 0.2879(3) 0.0302(9) Uani 1 1 d . . . . .
H11 H 0.655378 0.734203 0.293852 0.036 Uiso 1 1 calc R U . . .
C12 C 0.5294(3) 0.7017(3) 0.3275(3) 0.0291(9) Uani 1 1 d . . . . .
H12 H 0.516501 0.746258 0.359322 0.035 Uiso 1 1 calc R U . . .
C13 C 0.4661(3) 0.6428(3) 0.3202(3) 0.0283(9) Uani 1 1 d . . . . .
C14 C 0.3759(3) 0.6430(3) 0.3648(3) 0.0287(9) Uani 1 1 d . . . . .
H14 H 0.368072 0.691917 0.396585 0.034 Uiso 1 1 calc R U . . .
C15 C 0.2983(3) 0.6319(3) 0.3026(3) 0.0275(9) Uani 1 1 d . . . . .
C16 C 0.2251(3) 0.6811(3) 0.2943(3) 0.0318(10) Uani 1 1 d . . . . .
H16 H 0.221839 0.726115 0.327432 0.038 Uiso 1 1 calc R U . . .
C17 C 0.1562(3) 0.6641(3) 0.2368(3) 0.0358(11) Uani 1 1 d . . . . .
H17 H 0.105642 0.697487 0.231431 0.043 Uiso 1 1 calc R U . . .
C18 C 0.1612(3) 0.5987(3) 0.1875(3) 0.0373(11) Uani 1 1 d . . . . .
H18 H 0.114638 0.587984 0.147977 0.045 Uiso 1 1 calc R U . . .
C19 C 0.2340(3) 0.5491(3) 0.1957(3) 0.0338(10) Uani 1 1 d . . . . .
H19 H 0.237619 0.504325 0.162113 0.041 Uiso 1 1 calc R U . . .
C20 C 0.3015(3) 0.5656(3) 0.2537(3) 0.0268(9) Uani 1 1 d . . . . .
Au2 Au 0.91163(2) 0.54700(2) 0.19837(2) 0.02908(6) Uani 1 1 d . . . . .
Cl2 Cl 0.93546(9) 0.63605(7) 0.09664(8) 0.0437(3) Uani 1 1 d . . . . .
P2 P 0.89421(7) 0.45767(6) 0.29476(6) 0.0243(2) Uani 1 1 d . . . . .
F4 F 0.95124(19) 0.63576(16) 0.36217(18) 0.0401(6) Uani 1 1 d . . . . .
F5 F 0.8641(3) 0.68182(16) 0.45475(19) 0.0524(8) Uani 1 1 d . . . . .
F6 F 0.80697(18) 0.62547(16) 0.34751(17) 0.0386(6) Uani 1 1 d . . . . .
C21 C 0.8749(3) 0.6218(3) 0.4037(3) 0.0337(10) Uani 1 1 d . . . . .
C22 C 0.8766(3) 0.5468(2) 0.4488(3) 0.0264(9) Uani 1 1 d . . . . .
C23 C 0.8681(3) 0.5474(3) 0.5349(3) 0.0287(9) Uani 1 1 d . . . . .
H23 H 0.863564 0.594962 0.563469 0.034 Uiso 1 1 calc R U . . .
C24 C 0.8661(3) 0.4790(3) 0.5787(3) 0.0300(9) Uani 1 1 d . . . . .
H24 H 0.861331 0.479913 0.637446 0.036 Uiso 1 1 calc R U . . .
C25 C 0.8711(3) 0.4097(3) 0.5378(3) 0.0273(9) Uani 1 1 d . . . . .
H25 H 0.869878 0.362994 0.568368 0.033 Uiso 1 1 calc R U . . .
C26 C 0.8778(3) 0.4077(2) 0.4522(3) 0.0248(8) Uani 1 1 d . . . . .
C27 C 0.8825(3) 0.4762(3) 0.4067(3) 0.0248(8) Uani 1 1 d . . . . .
C28 C 0.9840(3) 0.3868(2) 0.3026(3) 0.0259(9) Uani 1 1 d . . . . .
C29 C 1.0640(3) 0.3898(3) 0.2584(3) 0.0289(9) Uani 1 1 d . . . . .
H29 H 1.074214 0.429692 0.219458 0.035 Uiso 1 1 calc R U . . .
C30 C 1.1289(3) 0.3325(3) 0.2728(3) 0.0332(10) Uani 1 1 d . . . . .
H30 H 1.184262 0.333856 0.243913 0.040 Uiso 1 1 calc R U . . .
C31 C 1.1129(3) 0.2740(3) 0.3291(3) 0.0331(10) Uani 1 1 d . . . . .
H31 H 1.157521 0.235602 0.338583 0.040 Uiso 1 1 calc R U . . .
C32 C 1.0319(3) 0.2707(3) 0.3720(3) 0.0279(9) Uani 1 1 d . . . . .
H32 H 1.020927 0.230036 0.409860 0.033 Uiso 1 1 calc R U . . .
C33 C 0.9671(3) 0.3279(2) 0.3587(3) 0.0253(8) Uani 1 1 d . . . . .
C34 C 0.8784(3) 0.3318(2) 0.4051(3) 0.0258(9) Uani 1 1 d . . . . .
H34 H 0.872867 0.287373 0.444086 0.031 Uiso 1 1 calc R U . . .
C35 C 0.7996(3) 0.3331(2) 0.3428(3) 0.0256(9) Uani 1 1 d . . . . .
C36 C 0.7292(3) 0.2803(3) 0.3422(3) 0.0297(9) Uani 1 1 d . . . . .
H36 H 0.728175 0.239969 0.381978 0.036 Uiso 1 1 calc R U . . .
C37 C 0.6600(3) 0.2869(3) 0.2830(3) 0.0336(10) Uani 1 1 d . . . . .
H37 H 0.611619 0.251046 0.282798 0.040 Uiso 1 1 calc R U . . .
C38 C 0.6612(3) 0.3449(3) 0.2244(3) 0.0348(10) Uani 1 1 d . . . . .
H38 H 0.614230 0.348142 0.183741 0.042 Uiso 1 1 calc R U . . .
C39 C 0.7307(3) 0.3986(3) 0.2248(3) 0.0316(10) Uani 1 1 d . . . . .
H39 H 0.731265 0.438968 0.185113 0.038 Uiso 1 1 calc R U . . .
C40 C 0.7994(3) 0.3920(3) 0.2842(3) 0.0268(9) Uani 1 1 d . . . . .
C41A C 0.8226(9) 0.3309(8) 0.0189(8) 0.079(5) Uani 0.616(14) 1 d D . P A 1
H41A H 0.883882 0.348652 0.007276 0.119 Uiso 0.616(14) 1 calc R U P A 1
H41B H 0.804277 0.292209 -0.022174 0.119 Uiso 0.616(14) 1 calc R U P A 1
H41C H 0.821348 0.308264 0.074585 0.119 Uiso 0.616(14) 1 calc R U P A 1
C42A C 0.7596(10) 0.3968(7) 0.0147(7) 0.047(3) Uani 0.616(14) 1 d D . P A 1
C43A C 0.7947(9) 0.4706(11) 0.0159(17) 0.055(4) Uani 0.616(14) 1 d D . P A 1
H43A H 0.858173 0.478039 0.015593 0.066 Uiso 0.616(14) 1 calc R U P A 1
C44A C 0.7385(10) 0.5328(7) 0.0177(7) 0.050(3) Uani 0.616(14) 1 d D . P A 1
H44A H 0.762748 0.583297 0.020373 0.060 Uiso 0.616(14) 1 calc R U P A 1
C45A C 0.6449(9) 0.5215(7) 0.0155(8) 0.055(3) Uani 0.616(14) 1 d D . P A 1
H45A H 0.604968 0.564229 0.014853 0.066 Uiso 0.616(14) 1 calc R U P A 1
C46A C 0.6107(10) 0.4452(9) 0.014(2) 0.051(4) Uani 0.616(14) 1 d D . P A 1
H46A H 0.547363 0.436894 0.014425 0.061 Uiso 0.616(14) 1 calc R U P A 1
C47A C 0.6674(11) 0.3845(10) 0.013(2) 0.051(4) Uani 0.616(14) 1 d D . P A 1
H47A H 0.644104 0.333564 0.011523 0.061 Uiso 0.616(14) 1 calc R U P A 1
C41B C 0.9000(12) 0.3949(13) 0.0434(12) 0.077(6) Uani 0.384(14) 1 d D . P A 2
H41D H 0.935173 0.442600 0.042366 0.116 Uiso 0.384(14) 1 calc R U P A 2
H41E H 0.922085 0.359625 0.000907 0.116 Uiso 0.384(14) 1 calc R U P A 2
H41F H 0.906506 0.370790 0.098187 0.116 Uiso 0.384(14) 1 calc R U P A 2
C42B C 0.8041(12) 0.4124(11) 0.0267(11) 0.045(4) Uani 0.384(14) 1 d D . P A 2
C43B C 0.7778(16) 0.4885(11) 0.023(2) 0.044(5) Uani 0.384(14) 1 d D . P A 2
H43B H 0.822941 0.527031 0.028313 0.053 Uiso 0.384(14) 1 calc R U P A 2
C44B C 0.6909(19) 0.5110(15) 0.0105(15) 0.072(6) Uani 0.384(14) 1 d D . P A 2
H44B H 0.674504 0.563765 0.007073 0.087 Uiso 0.384(14) 1 calc R U P A 2
C45B C 0.626(2) 0.4520(19) 0.003(4) 0.079(9) Uani 0.384(14) 1 d D . P A 2
H45B H 0.564474 0.464248 -0.005924 0.095 Uiso 0.384(14) 1 calc R U P A 2
C46B C 0.6541(19) 0.3740(17) 0.010(5) 0.078(10) Uani 0.384(14) 1 d D . P A 2
H46B H 0.609332 0.334964 0.006671 0.094 Uiso 0.384(14) 1 calc R U P A 2
C47B C 0.7404(12) 0.3529(11) 0.0204(10) 0.055(5) Uani 0.384(14) 1 d D . P A 2
H47B H 0.757710 0.300302 0.023407 0.066 Uiso 0.384(14) 1 calc R U P A 2

loop_
_atom_site_aniso_label
_atom_site_aniso_U_11
_atom_site_aniso_U_22
_atom_site_aniso_U_33
_atom_site_aniso_U_23
_atom_site_aniso_U_13
_atom_site_aniso_U_12
Au1 0.02533(10) 0.03254(11) 0.02647(10) -0.00159(7) 0.00598(7) -0.00077(7)
Cl1 0.0455(6) 0.0354(6) 0.0424(6) -0.0092(5) 0.0127(5) -0.0062(5)
P1 0.0205(5) 0.0317(5) 0.0221(5) 0.0024(4) 0.0038(4) 0.0020(4)
F1 0.0446(17) 0.0487(17) 0.0433(16) -0.0046(13) 0.0018(13) 0.0202(14)
F2 0.146(4) 0.0374(17) 0.0441(18) 0.0147(15) 0.016(2) 0.028(2)
F3 0.0536(19) 0.0413(16) 0.0564(19) -0.0053(14) 0.0128(15) -0.0163(14)
C1 0.052(3) 0.036(3) 0.033(2) 0.007(2) 0.006(2) 0.007(2)
C2 0.021(2) 0.034(2) 0.029(2) 0.0058(18) 0.0014(17) 0.0039(17)
C3 0.027(2) 0.043(3) 0.030(2) 0.012(2) 0.0028(18) 0.0053(19)
C4 0.024(2) 0.055(3) 0.023(2) 0.003(2) 0.0054(17) 0.006(2)
C5 0.022(2) 0.044(3) 0.027(2) -0.0021(19) 0.0037(17) 0.0050(19)
C6 0.018(2) 0.036(2) 0.027(2) 0.0033(18) 0.0020(16) 0.0025(17)
C7 0.0170(19) 0.034(2) 0.024(2) 0.0032(17) 0.0035(15) 0.0010(16)
C8 0.023(2) 0.030(2) 0.025(2) 0.0063(17) 0.0023(16) 0.0007(17)
C9 0.025(2) 0.034(2) 0.026(2) 0.0044(18) 0.0040(17) 0.0035(18)
C10 0.023(2) 0.043(3) 0.029(2) 0.0132(19) 0.0058(17) 0.0038(19)
C11 0.026(2) 0.034(2) 0.031(2) 0.0125(18) -0.0022(17) -0.0035(18)
C12 0.031(2) 0.029(2) 0.027(2) 0.0060(17) -0.0008(17) 0.0026(18)
C13 0.024(2) 0.035(2) 0.026(2) 0.0100(18) 0.0019(17) 0.0037(18)
C14 0.027(2) 0.029(2) 0.030(2) 0.0004(18) 0.0037(18) 0.0047(17)
C15 0.024(2) 0.033(2) 0.026(2) 0.0119(17) 0.0051(16) 0.0004(17)
C16 0.026(2) 0.033(2) 0.037(2) 0.0133(19) 0.0094(18) 0.0059(18)
C17 0.022(2) 0.046(3) 0.040(3) 0.022(2) 0.0052(18) 0.0044(19)
C18 0.024(2) 0.059(3) 0.029(2) 0.011(2) 0.0033(18) 0.000(2)
C19 0.028(2) 0.050(3) 0.023(2) 0.0059(19) 0.0033(18) 0.000(2)
C20 0.020(2) 0.037(2) 0.023(2) 0.0072(17) 0.0044(16) -0.0001(17)
Au2 0.02683(10) 0.03213(11) 0.02826(10) 0.00256(7) -0.00054(7) -0.00082(7)
Cl2 0.0420(6) 0.0435(6) 0.0453(6) 0.0166(5) -0.0056(5) -0.0056(5)
P2 0.0210(5) 0.0298(5) 0.0223(5) -0.0027(4) 0.0016(4) -0.0011(4)
F4 0.0379(15) 0.0366(14) 0.0457(16) 0.0075(12) -0.0027(12) -0.0090(12)
F5 0.086(2) 0.0296(14) 0.0414(16) -0.0112(12) -0.0062(16) 0.0105(15)
F6 0.0340(14) 0.0414(15) 0.0403(15) 0.0003(12) -0.0051(12) 0.0111(12)
C21 0.039(3) 0.032(2) 0.030(2) -0.0046(19) -0.0046(19) 0.003(2)
C22 0.019(2) 0.029(2) 0.031(2) -0.0029(17) -0.0024(16) -0.0006(16)
C23 0.023(2) 0.031(2) 0.032(2) -0.0103(18) 0.0002(17) -0.0008(17)
C24 0.025(2) 0.039(2) 0.026(2) -0.0075(18) 0.0040(17) -0.0041(18)
C25 0.021(2) 0.035(2) 0.025(2) -0.0026(17) 0.0044(16) -0.0050(17)
C26 0.0176(19) 0.028(2) 0.029(2) -0.0034(17) 0.0020(16) -0.0012(16)
C27 0.0176(19) 0.032(2) 0.025(2) -0.0039(17) 0.0001(15) -0.0017(16)
C28 0.024(2) 0.031(2) 0.023(2) -0.0077(17) 0.0009(16) -0.0004(17)
C29 0.023(2) 0.038(2) 0.026(2) -0.0075(18) 0.0041(17) -0.0039(18)
C30 0.026(2) 0.042(3) 0.032(2) -0.013(2) 0.0025(18) -0.0003(19)
C31 0.026(2) 0.040(2) 0.034(2) -0.013(2) -0.0059(18) 0.0069(19)
C32 0.027(2) 0.029(2) 0.028(2) -0.0071(17) 0.0001(17) 0.0023(17)
C33 0.025(2) 0.028(2) 0.023(2) -0.0072(16) 0.0005(16) -0.0036(17)
C34 0.026(2) 0.025(2) 0.027(2) -0.0030(16) 0.0029(17) -0.0022(16)
C35 0.021(2) 0.027(2) 0.029(2) -0.0092(17) 0.0061(16) 0.0009(16)
C36 0.024(2) 0.031(2) 0.035(2) -0.0111(18) 0.0079(18) -0.0002(17)
C37 0.023(2) 0.039(2) 0.039(3) -0.016(2) 0.0056(18) -0.0060(18)
C38 0.025(2) 0.045(3) 0.035(2) -0.014(2) -0.0011(18) 0.002(2)
C39 0.025(2) 0.044(3) 0.026(2) -0.0049(19) 0.0029(17) 0.0012(19)
C40 0.021(2) 0.035(2) 0.025(2) -0.0082(17) 0.0029(16) 0.0012(17)
C41A 0.087(9) 0.091(9) 0.060(7) 0.017(6) 0.030(6) 0.043(7)
C42A 0.061(6) 0.056(7) 0.026(5) 0.006(5) 0.009(5) 0.011(5)
C43A 0.064(7) 0.070(8) 0.030(7) -0.005(8) 0.000(7) -0.012(5)
C44A 0.060(7) 0.052(6) 0.038(5) -0.006(4) 0.005(5) -0.023(5)
C45A 0.060(6) 0.059(6) 0.046(6) 0.016(5) 0.010(6) -0.008(5)
C46A 0.038(5) 0.062(7) 0.053(11) 0.020(6) 0.005(6) -0.015(4)
C47A 0.063(6) 0.065(6) 0.025(8) 0.001(6) -0.006(6) -0.006(5)
C41B 0.070(9) 0.105(16) 0.056(11) -0.020(10) 0.007(8) 0.021(9)
C42B 0.066(8) 0.040(9) 0.028(8) -0.002(6) -0.002(8) -0.010(6)
C43B 0.076(10) 0.033(9) 0.025(10) -0.003(8) 0.011(9) -0.006(7)
C44B 0.080(12) 0.091(13) 0.046(11) -0.008(11) -0.010(13) 0.009(10)
C45B 0.080(14) 0.110(17) 0.047(17) -0.007(16) 0.007(16) -0.007(9)
C46B 0.076(10) 0.108(15) 0.05(2) -0.018(15) -0.006(13) -0.013(11)
C47B 0.078(10) 0.052(8) 0.036(8) 0.002(8) 0.007(7) -0.026(8)

loop_
_atom_type_symbol
_atom_type_description
_atom_type_scat_dispersion_real
_atom_type_scat_dispersion_imag
_atom_type_scat_source
C C 0.0181 0.0091 'International Tables Vol C Tables 4.2.6.8 and 6.1.1.4'
H H 0.0000 0.0000 'International Tables Vol C Tables 4.2.6.8 and 6.1.1.4'
Au Au -4.4197 7.2980 'International Tables Vol C Tables 4.2.6.8 and 6.1.1.4'
Cl Cl 0.3639 0.7018 'International Tables Vol C Tables 4.2.6.8 and 6.1.1.4'
F F 0.0727 0.0534 'International Tables Vol C Tables 4.2.6.8 and 6.1.1.4'
P P 0.2955 0.4335 'International Tables Vol C Tables 4.2.6.8 and 6.1.1.4'

loop_
_geom_angle_atom_site_label_1
_geom_angle_atom_site_label_2
_geom_angle_atom_site_label_3
_geom_angle
_geom_angle_site_symmetry_1
_geom_angle_site_symmetry_3
_geom_angle_publ_flag
P1 Au1 Cl1 177.35(4) . . ?
C8 P1 C20 99.2(2) . . ?
C8 P1 C7 96.87(19) . . ?
C20 P1 C7 97.30(19) . . ?
C8 P1 Au1 117.10(15) . . ?
C20 P1 Au1 114.90(15) . . ?
C7 P1 Au1 126.50(15) . . ?
F2 C1 F1 105.7(4) . . ?
F2 C1 F3 107.3(5) . . ?
F1 C1 F3 106.0(4) . . ?
F2 C1 C2 112.7(4) . . ?
F1 C1 C2 112.7(4) . . ?
F3 C1 C2 112.0(4) . . ?
C7 C2 C3 119.3(4) . . ?
C7 C2 C1 122.2(4) . . ?
C3 C2 C1 118.6(4) . . ?
C4 C3 C2 120.9(4) . . ?
C4 C3 H3 119.6 . . ?
C2 C3 H3 119.6 . . ?
C3 C4 C5 120.0(4) . . ?
C3 C4 H4 120.0 . . ?
C5 C4 H4 120.0 . . ?
C4 C5 C6 119.8(4) . . ?
C4 C5 H5 120.1 . . ?
C6 C5 H5 120.1 . . ?
C5 C6 C7 121.2(4) . . ?
C5 C6 C14 121.0(4) . . ?
C7 C6 C14 117.8(4) . . ?
C6 C7 C2 118.7(4) . . ?
C6 C7 P1 111.9(3) . . ?
C2 C7 P1 129.4(3) . . ?
C9 C8 C13 121.0(4) . . ?
C9 C8 P1 125.4(4) . . ?
C13 C8 P1 113.6(3) . . ?
C10 C9 C8 119.3(4) . . ?
C10 C9 H9 120.3 . . ?
C8 C9 H9 120.3 . . ?
C9 C10 C11 119.6(4) . . ?
C9 C10 H10 120.2 . . ?
C11 C10 H10 120.2 . . ?
C12 C11 C10 121.1(4) . . ?
C12 C11 H11 119.5 . . ?
C10 C11 H11 119.5 . . ?
C11 C12 C13 119.3(4) . . ?
C11 C12 H12 120.3 . . ?
C13 C12 H12 120.3 . . ?
C12 C13 C8 119.7(4) . . ?
C12 C13 C14 123.4(4) . . ?
C8 C13 C14 116.9(4) . . ?
C15 C14 C13 110.2(4) . . ?
C15 C14 C6 107.2(4) . . ?
C13 C14 C6 107.4(3) . . ?
C15 C14 H14 110.6 . . ?
C13 C14 H14 110.6 . . ?
C6 C14 H14 110.6 . . ?
C16 C15 C20 119.3(4) . . ?
C16 C15 C14 124.4(4) . . ?
C20 C15 C14 116.3(4) . . ?
C15 C16 C17 119.7(5) . . ?
C15 C16 H16 120.2 . . ?
C17 C16 H16 120.2 . . ?
C18 C17 C16 120.3(4) . . ?
C18 C17 H17 119.8 . . ?
C16 C17 H17 119.8 . . ?
C19 C18 C17 120.3(5) . . ?
C19 C18 H18 119.9 . . ?
C17 C18 H18 119.9 . . ?
C18 C19 C20 119.2(5) . . ?
C18 C19 H19 120.4 . . ?
C20 C19 H19 120.4 . . ?
C19 C20 C15 121.2(4) . . ?
C19 C20 P1 124.7(4) . . ?
C15 C20 P1 114.0(3) . . ?
P2 Au2 Cl2 177.26(4) . . ?
C40 P2 C28 98.3(2) . . ?
C40 P2 C27 96.69(19) . . ?
C28 P2 C27 97.51(19) . . ?
C40 P2 Au2 118.29(15) . . ?
C28 P2 Au2 115.55(15) . . ?
C27 P2 Au2 125.30(15) . . ?
F5 C21 F6 106.4(4) . . ?
F5 C21 F4 106.0(4) . . ?
F6 C21 F4 106.4(4) . . ?
F5 C21 C22 112.5(4) . . ?
F6 C21 C22 112.1(4) . . ?
F4 C21 C22 113.0(4) . . ?
C23 C22 C27 119.6(4) . . ?
C23 C22 C21 118.4(4) . . ?
C27 C22 C21 121.9(4) . . ?
C24 C23 C22 120.3(4) . . ?
C24 C23 H23 119.8 . . ?
C22 C23 H23 119.8 . . ?
C25 C24 C23 120.3(4) . . ?
C25 C24 H24 119.8 . . ?
C23 C24 H24 119.8 . . ?
C24 C25 C26 120.3(4) . . ?
C24 C25 H25 119.9 . . ?
C26 C25 H25 119.9 . . ?
C25 C26 C27 120.4(4) . . ?
C25 C26 C34 121.3(4) . . ?
C27 C26 C34 118.4(4) . . ?
C26 C27 C22 119.0(4) . . ?
C26 C27 P2 111.7(3) . . ?
C22 C27 P2 129.2(3) . . ?
C33 C28 C29 121.5(4) . . ?
C33 C28 P2 113.9(3) . . ?
C29 C28 P2 124.5(4) . . ?
C28 C29 C30 118.4(4) . . ?
C28 C29 H29 120.8 . . ?
C30 C29 H29 120.8 . . ?
C31 C30 C29 120.3(4) . . ?
C31 C30 H30 119.8 . . ?
C29 C30 H30 119.8 . . ?
C30 C31 C32 120.8(4) . . ?
C30 C31 H31 119.6 . . ?
C32 C31 H31 119.6 . . ?
C33 C32 C31 119.3(4) . . ?
C33 C32 H32 120.3 . . ?
C31 C32 H32 120.3 . . ?
C28 C33 C32 119.6(4) . . ?
C28 C33 C34 116.8(4) . . ?
C32 C33 C34 123.6(4) . . ?
C33 C34 C26 107.2(3) . . ?
C33 C34 C35 109.6(3) . . ?
C26 C34 C35 107.7(3) . . ?
C33 C34 H34 110.8 . . ?
C26 C34 H34 110.8 . . ?
C35 C34 H34 110.8 . . ?
C36 C35 C40 119.3(4) . . ?
C36 C35 C34 124.1(4) . . ?
C40 C35 C34 116.6(4) . . ?
C35 C36 C37 119.6(4) . . ?
C35 C36 H36 120.2 . . ?
C37 C36 H36 120.2 . . ?
C38 C37 C36 120.7(4) . . ?
C38 C37 H37 119.6 . . ?
C36 C37 H37 119.6 . . ?
C37 C38 C39 120.3(4) . . ?
C37 C38 H38 119.8 . . ?
C39 C38 H38 119.8 . . ?
C38 C39 C40 118.8(5) . . ?
C38 C39 H39 120.6 . . ?
C40 C39 H39 120.6 . . ?
C39 C40 C35 121.3(4) . . ?
C39 C40 P2 124.7(4) . . ?
C35 C40 P2 114.0(3) . . ?
C42A C41A H41A 109.5 . . ?
C42A C41A H41B 109.5 . . ?
H41A C41A H41B 109.5 . . ?
C42A C41A H41C 109.5 . . ?
H41A C41A H41C 109.5 . . ?
H41B C41A H41C 109.5 . . ?
C47A C42A C43A 121.0(13) . . ?
C47A C42A C41A 120.2(14) . . ?
C43A C42A C41A 118.8(16) . . ?
C44A C43A C42A 120.4(12) . . ?
C44A C43A H43A 119.8 . . ?
C42A C43A H43A 119.8 . . ?
C43A C44A C45A 119.5(11) . . ?
C43A C44A H44A 120.2 . . ?
C45A C44A H44A 120.2 . . ?
C44A C45A C46A 118.9(13) . . ?
C44A C45A H45A 120.5 . . ?
C46A C45A H45A 120.5 . . ?
C47A C46A C45A 120.6(15) . . ?
C47A C46A H46A 119.7 . . ?
C45A C46A H46A 119.7 . . ?
C46A C47A C42A 119.5(15) . . ?
C46A C47A H47A 120.3 . . ?
C42A C47A H47A 120.3 . . ?
C42B C41B H41D 109.5 . . ?
C42B C41B H41E 109.5 . . ?
H41D C41B H41E 109.5 . . ?
C42B C41B H41F 109.5 . . ?
H41D C41B H41F 109.5 . . ?
H41E C41B H41F 109.5 . . ?
C43B C42B C47B 121.0(17) . . ?
C43B C42B C41B 118(2) . . ?
C47B C42B C41B 120.4(16) . . ?
C44B C43B C42B 123.3(18) . . ?
C44B C43B H43B 118.3 . . ?
C42B C43B H43B 118.3 . . ?
C43B C44B C45B 116(2) . . ?
C43B C44B H44B 121.8 . . ?
C45B C44B H44B 121.8 . . ?
C44B C45B C46B 120(2) . . ?
C44B C45B H45B 120.2 . . ?
C46B C45B H45B 120.2 . . ?
C47B C46B C45B 123(3) . . ?
C47B C46B H46B 118.4 . . ?
C45B C46B H46B 118.4 . . ?
C46B C47B C42B 116.5(19) . . ?
C46B C47B H47B 121.8 . . ?
C42B C47B H47B 121.8 . . ?

loop_
_geom_bond_atom_site_label_1
_geom_bond_atom_site_label_2
_geom_bond_distance
_geom_bond_site_symmetry_2
_geom_bond_publ_flag
Au1 P1 2.2201(11) . ?
Au1 Cl1 2.2838(11) . ?
P1 C8 1.805(4) . ?
P1 C20 1.808(4) . ?
P1 C7 1.850(4) . ?
F1 C1 1.341(6) . ?
F2 C1 1.328(6) . ?
F3 C1 1.345(6) . ?
C1 C2 1.488(7) . ?
C2 C7 1.399(6) . ?
C2 C3 1.403(7) . ?
C3 C4 1.373(7) . ?
C3 H3 0.9500 . ?
C4 C5 1.380(7) . ?
C4 H4 0.9500 . ?
C5 C6 1.384(6) . ?
C5 H5 0.9500 . ?
C6 C7 1.395(6) . ?
C6 C14 1.532(6) . ?
C8 C9 1.393(6) . ?
C8 C13 1.395(7) . ?
C9 C10 1.391(7) . ?
C9 H9 0.9500 . ?
C10 C11 1.398(7) . ?
C10 H10 0.9500 . ?
C11 C12 1.390(6) . ?
C11 H11 0.9500 . ?
C12 C13 1.393(6) . ?
C12 H12 0.9500 . ?
C13 C14 1.528(6) . ?
C14 C15 1.526(6) . ?
C14 H14 1.0000 . ?
C15 C16 1.385(6) . ?
C15 C20 1.397(7) . ?
C16 C17 1.399(7) . ?
C16 H16 0.9500 . ?
C17 C18 1.390(8) . ?
C17 H17 0.9500 . ?
C18 C19 1.385(7) . ?
C18 H18 0.9500 . ?
C19 C20 1.388(6) . ?
C19 H19 0.9500 . ?
Au2 P2 2.2150(11) . ?
Au2 Cl2 2.2866(12) . ?
P2 C40 1.815(4) . ?
P2 C28 1.816(4) . ?
P2 C27 1.843(4) . ?
F4 C21 1.346(6) . ?
F5 C21 1.339(5) . ?
F6 C21 1.344(5) . ?
C21 C22 1.494(6) . ?
C22 C23 1.394(6) . ?
C22 C27 1.406(6) . ?
C23 C24 1.384(7) . ?
C23 H23 0.9500 . ?
C24 C25 1.377(6) . ?
C24 H24 0.9500 . ?
C25 C26 1.385(6) . ?
C25 H25 0.9500 . ?
C26 C27 1.400(6) . ?
C26 C34 1.523(6) . ?
C28 C33 1.391(6) . ?
C28 C29 1.394(6) . ?
C29 C30 1.401(7) . ?
C29 H29 0.9500 . ?
C30 C31 1.387(7) . ?
C30 H30 0.9500 . ?
C31 C32 1.396(6) . ?
C31 H31 0.9500 . ?
C32 C33 1.395(6) . ?
C32 H32 0.9500 . ?
C33 C34 1.523(6) . ?
C34 C35 1.528(6) . ?
C34 H34 1.0000 . ?
C35 C36 1.389(6) . ?
C35 C40 1.394(6) . ?
C36 C37 1.394(7) . ?
C36 H36 0.9500 . ?
C37 C38 1.382(7) . ?
C37 H37 0.9500 . ?
C38 C39 1.389(7) . ?
C38 H38 0.9500 . ?
C39 C40 1.392(6) . ?
C39 H39 0.9500 . ?
C41A C42A 1.478(14) . ?
C41A H41A 0.9800 . ?
C41A H41B 0.9800 . ?
C41A H41C 0.9800 . ?
C42A C47A 1.38(2) . ?
C42A C43A 1.384(16) . ?
C43A C44A 1.364(17) . ?
C43A H43A 0.9500 . ?
C44A C45A 1.400(18) . ?
C44A H44A 0.9500 . ?
C45A C46A 1.420(19) . ?
C45A H45A 0.9500 . ?
C46A C47A 1.35(2) . ?
C46A H46A 0.9500 . ?
C47A H47A 0.9500 . ?
C41B C42B 1.474(19) . ?
C41B H41D 0.9800 . ?
C41B H41E 0.9800 . ?
C41B H41F 0.9800 . ?
C42B C43B 1.380(17) . ?
C42B C47B 1.40(2) . ?
C43B C44B 1.36(2) . ?
C43B H43B 0.9500 . ?
C44B C45B 1.41(3) . ?
C44B H44B 0.9500 . ?
C45B C46B 1.42(3) . ?
C45B H45B 0.9500 . ?
C46B C47B 1.34(3) . ?
C46B H46B 0.9500 . ?
C47B H47B 0.9500 . ?

loop_
_geom_torsion_atom_site_label_1
_geom_torsion_atom_site_label_2
_geom_torsion_atom_site_label_3
_geom_torsion_atom_site_label_4
_geom_torsion
_geom_torsion_site_symmetry_1
_geom_torsion_site_symmetry_2
_geom_torsion_site_symmetry_3
_geom_torsion_site_symmetry_4
_geom_torsion_publ_flag
F2 C1 C2 C7 172.0(5) . . . . ?
F1 C1 C2 C7 52.5(6) . . . . ?
F3 C1 C2 C7 -66.9(6) . . . . ?
F2 C1 C2 C3 -8.2(7) . . . . ?
F1 C1 C2 C3 -127.7(4) . . . . ?
F3 C1 C2 C3 112.9(5) . . . . ?
C7 C2 C3 C4 -1.5(7) . . . . ?
C1 C2 C3 C4 178.7(4) . . . . ?
C2 C3 C4 C5 0.0(7) . . . . ?
C3 C4 C5 C6 1.2(7) . . . . ?
C4 C5 C6 C7 -1.0(6) . . . . ?
C4 C5 C6 C14 179.8(4) . . . . ?
C5 C6 C7 C2 -0.4(6) . . . . ?
C14 C6 C7 C2 178.8(4) . . . . ?
C5 C6 C7 P1 179.3(3) . . . . ?
C14 C6 C7 P1 -1.5(5) . . . . ?
C3 C2 C7 C6 1.6(6) . . . . ?
C1 C2 C7 C6 -178.6(4) . . . . ?
C3 C2 C7 P1 -178.0(3) . . . . ?
C1 C2 C7 P1 1.8(7) . . . . ?
C8 P1 C7 C6 51.3(3) . . . . ?
C20 P1 C7 C6 -48.9(3) . . . . ?
Au1 P1 C7 C6 -177.4(2) . . . . ?
C8 P1 C7 C2 -129.1(4) . . . . ?
C20 P1 C7 C2 130.7(4) . . . . ?
Au1 P1 C7 C2 2.2(5) . . . . ?
C20 P1 C8 C9 -133.6(4) . . . . ?
C7 P1 C8 C9 127.8(4) . . . . ?
Au1 P1 C8 C9 -9.4(4) . . . . ?
C20 P1 C8 C13 48.1(3) . . . . ?
C7 P1 C8 C13 -50.4(3) . . . . ?
Au1 P1 C8 C13 172.3(3) . . . . ?
C13 C8 C9 C10 1.9(6) . . . . ?
P1 C8 C9 C10 -176.3(3) . . . . ?
C8 C9 C10 C11 -0.7(6) . . . . ?
C9 C10 C11 C12 -1.0(6) . . . . ?
C10 C11 C12 C13 1.5(6) . . . . ?
C11 C12 C13 C8 -0.3(6) . . . . ?
C11 C12 C13 C14 176.8(4) . . . . ?
C9 C8 C13 C12 -1.4(6) . . . . ?
P1 C8 C13 C12 177.0(3) . . . . ?
C9 C8 C13 C14 -178.7(4) . . . . ?
P1 C8 C13 C14 -0.3(5) . . . . ?
C12 C13 C14 C15 125.8(4) . . . . ?
C8 C13 C14 C15 -57.1(5) . . . . ?
C12 C13 C14 C6 -117.8(4) . . . . ?
C8 C13 C14 C6 59.4(5) . . . . ?
C5 C6 C14 C15 -120.3(4) . . . . ?
C7 C6 C14 C15 60.5(5) . . . . ?
C5 C6 C14 C13 121.3(4) . . . . ?
C7 C6 C14 C13 -57.9(5) . . . . ?
C13 C14 C15 C16 -125.5(4) . . . . ?
C6 C14 C15 C16 117.9(4) . . . . ?
C13 C14 C15 C20 56.9(5) . . . . ?
C6 C14 C15 C20 -59.7(5) . . . . ?
C20 C15 C16 C17 -0.5(6) . . . . ?
C14 C15 C16 C17 -178.0(4) . . . . ?
C15 C16 C17 C18 -0.7(6) . . . . ?
C16 C17 C18 C19 1.0(7) . . . . ?
C17 C18 C19 C20 0.0(7) . . . . ?
C18 C19 C20 C15 -1.3(6) . . . . ?
C18 C19 C20 P1 177.7(3) . . . . ?
C16 C15 C20 C19 1.5(6) . . . . ?
C14 C15 C20 C19 179.2(4) . . . . ?
C16 C15 C20 P1 -177.6(3) . . . . ?
C14 C15 C20 P1 0.1(5) . . . . ?
C8 P1 C20 C19 132.7(4) . . . . ?
C7 P1 C20 C19 -129.1(4) . . . . ?
Au1 P1 C20 C19 7.0(4) . . . . ?
C8 P1 C20 C15 -48.2(3) . . . . ?
C7 P1 C20 C15 50.0(3) . . . . ?
Au1 P1 C20 C15 -173.9(3) . . . . ?
F5 C21 C22 C23 -0.5(6) . . . . ?
F6 C21 C22 C23 -120.4(4) . . . . ?
F4 C21 C22 C23 119.5(4) . . . . ?
F5 C21 C22 C27 176.6(4) . . . . ?
F6 C21 C22 C27 56.7(6) . . . . ?
F4 C21 C22 C27 -63.5(5) . . . . ?
C27 C22 C23 C24 0.5(6) . . . . ?
C21 C22 C23 C24 177.7(4) . . . . ?
C22 C23 C24 C25 -1.1(7) . . . . ?
C23 C24 C25 C26 -0.2(6) . . . . ?
C24 C25 C26 C27 2.1(6) . . . . ?
C24 C25 C26 C34 -176.8(4) . . . . ?
C25 C26 C27 C22 -2.6(6) . . . . ?
C34 C26 C27 C22 176.3(4) . . . . ?
C25 C26 C27 P2 178.4(3) . . . . ?
C34 C26 C27 P2 -2.7(5) . . . . ?
C23 C22 C27 C26 1.3(6) . . . . ?
C21 C22 C27 C26 -175.8(4) . . . . ?
C23 C22 C27 P2 -179.9(3) . . . . ?
C21 C22 C27 P2 3.0(6) . . . . ?
C40 P2 C27 C26 51.5(3) . . . . ?
C28 P2 C27 C26 -47.8(3) . . . . ?
Au2 P2 C27 C26 -176.6(2) . . . . ?
C40 P2 C27 C22 -127.3(4) . . . . ?
C28 P2 C27 C22 133.4(4) . . . . ?
Au2 P2 C27 C22 4.6(5) . . . . ?
C40 P2 C28 C33 -47.9(3) . . . . ?
C27 P2 C28 C33 50.1(3) . . . . ?
Au2 P2 C28 C33 -174.8(2) . . . . ?
C40 P2 C28 C29 133.1(4) . . . . ?
C27 P2 C28 C29 -129.0(4) . . . . ?
Au2 P2 C28 C29 6.2(4) . . . . ?
C33 C28 C29 C30 -1.3(6) . . . . ?
P2 C28 C29 C30 177.7(3) . . . . ?
C28 C29 C30 C31 0.8(6) . . . . ?
C29 C30 C31 C32 0.3(7) . . . . ?
C30 C31 C32 C33 -0.9(6) . . . . ?
C29 C28 C33 C32 0.6(6) . . . . ?
P2 C28 C33 C32 -178.5(3) . . . . ?
C29 C28 C33 C34 178.5(4) . . . . ?
P2 C28 C33 C34 -0.6(5) . . . . ?
C31 C32 C33 C28 0.5(6) . . . . ?
C31 C32 C33 C34 -177.2(4) . . . . ?
C28 C33 C34 C26 -58.6(5) . . . . ?
C32 C33 C34 C26 119.1(4) . . . . ?
C28 C33 C34 C35 58.0(5) . . . . ?
C32 C33 C34 C35 -124.3(4) . . . . ?
C25 C26 C34 C33 -120.3(4) . . . . ?
C27 C26 C34 C33 60.8(5) . . . . ?
C25 C26 C34 C35 121.8(4) . . . . ?
C27 C26 C34 C35 -57.0(5) . . . . ?
C33 C34 C35 C36 123.7(4) . . . . ?
C26 C34 C35 C36 -120.0(4) . . . . ?
C33 C34 C35 C40 -57.1(5) . . . . ?
C26 C34 C35 C40 59.2(5) . . . . ?
C40 C35 C36 C37 0.4(6) . . . . ?
C34 C35 C36 C37 179.6(4) . . . . ?
C35 C36 C37 C38 0.5(6) . . . . ?
C36 C37 C38 C39 -1.2(7) . . . . ?
C37 C38 C39 C40 0.9(7) . . . . ?
C38 C39 C40 C35 0.0(6) . . . . ?
C38 C39 C40 P2 -179.0(3) . . . . ?
C36 C35 C40 C39 -0.6(6) . . . . ?
C34 C35 C40 C39 -179.9(4) . . . . ?
C36 C35 C40 P2 178.5(3) . . . . ?
C34 C35 C40 P2 -0.8(5) . . . . ?
C28 P2 C40 C39 -132.4(4) . . . . ?
C27 P2 C40 C39 129.0(4) . . . . ?
Au2 P2 C40 C39 -7.4(4) . . . . ?
C28 P2 C40 C35 48.6(3) . . . . ?
C27 P2 C40 C35 -50.0(3) . . . . ?
Au2 P2 C40 C35 173.6(2) . . . . ?
C47A C42A C43A C44A 1(3) . . . . ?
C41A C42A C43A C44A -175.6(16) . . . . ?
C42A C43A C44A C45A -2(3) . . . . ?
C43A C44A C45A C46A 2(2) . . . . ?
C44A C45A C46A C47A -2(4) . . . . ?
C45A C46A C47A C42A 1(5) . . . . ?
C43A C42A C47A C46A -1(4) . . . . ?
C41A C42A C47A C46A 176(2) . . . . ?
C47B C42B C43B C44B -1(5) . . . . ?
C41B C42B C43B C44B -178(3) . . . . ?
C42B C43B C44B C45B 1(5) . . . . ?
C43B C44B C45B C46B 1(7) . . . . ?
C44B C45B C46B C47B -2(10) . . . . ?
C45B C46B C47B C42B 1(9) . . . . ?
C43B C42B C47B C46B 0(5) . . . . ?
C41B C42B C47B C46B 176(4) . . . . ?
